data_7108040
loop_
_publ_author_name
'Ryosuke Miyake'
'Mitsuhiko Shionoya'

_publ_section_title
;
 Reversible structural switch in the nano-cavity of crystalline
 metallo-macrocycles with smooth ligand exchange by non-coordinating guest
 stimuli
;
_journal_name_full Chem.Commun.
_journal_page_first 7553
_journal_paper_doi 10.1039/c2cc32857g
_journal_volume 48
_journal_year 2012
_chemical_formula_sum 'C48 H130 N36 Ni4 O47'
_chemical_formula_weight 2198.72
_chemical_name_systematic
;
?
;
_space_group_IT_number 82
_symmetry_cell_setting tetragonal
_symmetry_space_group_name_Hall 'I -4'
_symmetry_space_group_name_H-M 'I -4'
_atom_sites_solution_hydrogens geom
_atom_sites_solution_primary direct
_atom_sites_solution_secondary difmap
_audit_creation_method SHELXL-97
_cell_angle_alpha 90.00
_cell_angle_beta 90.00
_cell_angle_gamma 90.00
_cell_formula_units_Z 2
_cell_length_a 15.4928(7)
_cell_length_b 15.4928(7)
_cell_length_c 19.4045(18)
_cell_measurement_reflns_used 7649
_cell_measurement_temperature 223
_cell_measurement_theta_max 29.68
_cell_measurement_theta_min 2.63
_cell_volume 4657.6(5)
_computing_cell_refinement 'APEX2 (Bruker AXS, 2006)'
_computing_data_collection 'APEX2 (Bruker AXS, 2006)'
_computing_data_reduction 'SAINT (Bruker AXS, 2004)'
_computing_molecular_graphics 'XSHEL (Bruker AXS,2002)'
_computing_publication_material 'XCIF (Bruker AXS, 2001)'
_computing_structure_refinement 'SHELXL-97 (Sheldrick, 1997)'
_computing_structure_solution 'SHELXS-97 (Sheldrick, 1997)'
_diffrn_ambient_temperature 223
_diffrn_detector_area_resol_mean 8.333
_diffrn_measured_fraction_theta_full 0.996
_diffrn_measured_fraction_theta_max 0.996
_diffrn_measurement_device_type 'Bruker APEXII CCD area detector'
_diffrn_measurement_method 'phi and omega scans'
_diffrn_radiation_monochromator 'Bruker Helios multilayer confocal mirror'
_diffrn_radiation_source 'Bruker TXS fine-focus rotating anode'
_diffrn_radiation_type MoK\a
_diffrn_radiation_wavelength 0.71073
_diffrn_reflns_av_R_equivalents 0.0313
_diffrn_reflns_av_sigmaI/netI 0.0453
_diffrn_reflns_limit_h_max 21
_diffrn_reflns_limit_h_min -18
_diffrn_reflns_limit_k_max 20
_diffrn_reflns_limit_k_min -21
_diffrn_reflns_limit_l_max 27
_diffrn_reflns_limit_l_min -15
_diffrn_reflns_number 17519
_diffrn_reflns_theta_full 30.00
_diffrn_reflns_theta_max 30.00
_diffrn_reflns_theta_min 2.10
_exptl_absorpt_coefficient_mu 0.908
_exptl_absorpt_correction_T_max 0.9147
_exptl_absorpt_correction_T_min 0.8684
_exptl_absorpt_correction_type empirical
_exptl_absorpt_process_details
;
SADABS Sheldrick 1996
;
_exptl_crystal_colour purple
_exptl_crystal_density_diffrn 1.568
_exptl_crystal_density_method 'not measured'
_exptl_crystal_description prismatic
_exptl_crystal_F_000 2316
_exptl_crystal_size_max 0.16
_exptl_crystal_size_mid 0.14
_exptl_crystal_size_min 0.10
_refine_diff_density_max 1.322
_refine_diff_density_min -0.555
_refine_diff_density_rms 0.104
_refine_ls_abs_structure_details 'Flack H D (1983), Acta Cryst. A39, 876-881'
_refine_ls_abs_structure_Flack 0.096(15)
_refine_ls_extinction_method none
_refine_ls_goodness_of_fit_ref 1.041
_refine_ls_hydrogen_treatment constr
_refine_ls_matrix_type full
_refine_ls_number_parameters 345
_refine_ls_number_reflns 6713
_refine_ls_number_restraints 267
_refine_ls_restrained_S_all 1.170
_refine_ls_R_factor_all 0.0557
_refine_ls_R_factor_gt 0.0495
_refine_ls_shift/su_max 0.001
_refine_ls_shift/su_mean 0.000
_refine_ls_structure_factor_coef Fsqd
_refine_ls_weighting_details 'calc w=1/[\s^2^(Fo^2^)+(0.1043P)^2^+0.0000P] where P=(Fo^2^+2Fc^2^)/3'
_refine_ls_weighting_scheme calc
_refine_ls_wR_factor_gt 0.1386
_refine_ls_wR_factor_ref 0.1439
_reflns_number_gt 5991
_reflns_number_total 6713
_reflns_threshold_expression >2sigma(I)
_cod_data_source_file c2cc32857g.txt
_cod_data_source_block i-4_223K
_cod_original_sg_symbol_H-M 'I-4 '
_cod_database_code 7108040

loop_
_symmetry_equiv_pos_as_xyz
'x, y, z'
'-x, -y, z'
'y, -x, -z'
'-y, x, -z'
'x+1/2, y+1/2, z+1/2'
'-x+1/2, -y+1/2, z+1/2'
'y+1/2, -x+1/2, -z+1/2'
'-y+1/2, x+1/2, -z+1/2'

loop_
_atom_site_label
_atom_site_type_symbol
_atom_site_fract_x
_atom_site_fract_y
_atom_site_fract_z
_atom_site_U_iso_or_equiv
_atom_site_adp_type
_atom_site_occupancy
_atom_site_symmetry_multiplicity
_atom_site_calc_flag
_atom_site_refinement_flags
_atom_site_disorder_assembly
_atom_site_disorder_group
C1 C 0.7105(5) 1.0884(4) 0.8056(4) 0.080(2) Uani 1 1 d . . .
H1A H 0.6930 1.0731 0.7592 0.121 Uiso 1 1 calc R . .
H1B H 0.7361 1.1456 0.8053 0.121 Uiso 1 1 calc R . .
H1C H 0.6605 1.0881 0.8356 0.121 Uiso 1 1 calc R . .
C2 C 0.7758(3) 1.0239(3) 0.8314(3) 0.0516(11) Uani 1 1 d . . .
C3 C 0.8082(3) 0.9100(3) 0.9158(2) 0.0405(8) Uani 1 1 d . . .
H3A H 0.8063 0.9193 0.9657 0.049 Uiso 1 1 calc R . .
H3B H 0.8676 0.9206 0.9004 0.049 Uiso 1 1 calc R . .
C4 C 0.7846(2) 0.8149(2) 0.90040(17) 0.0292(6) Uani 1 1 d . . .
C5 C 0.8502(3) 0.7585(2) 0.94011(19) 0.0365(7) Uani 1 1 d . . .
H5A H 0.9084 0.7814 0.9323 0.044 Uiso 1 1 calc R . .
H5B H 0.8380 0.7627 0.9896 0.044 Uiso 1 1 calc R . .
C6 C 0.6912(3) 0.7986(2) 0.9254(2) 0.0365(7) Uani 1 1 d . . .
H6A H 0.6815 0.8314 0.9678 0.044 Uiso 1 1 calc R . .
H6B H 0.6510 0.8205 0.8905 0.044 Uiso 1 1 calc R . .
C7 C 0.7911(2) 0.7914(2) 0.82394(17) 0.0268(6) Uani 1 1 d . . .
C8 C 0.8447(2) 0.8251(2) 0.70829(17) 0.0287(6) Uani 1 1 d . . .
H8A H 0.8241 0.8765 0.6838 0.034 Uiso 1 1 calc R . .
H8B H 0.8070 0.7769 0.6957 0.034 Uiso 1 1 calc R . .
C9 C 0.93694(19) 0.8048(2) 0.68440(16) 0.0266(6) Uani 1 1 d . . .
C10 C 0.9977(2) 0.8754(2) 0.71144(19) 0.0310(6) Uani 1 1 d . . .
H10A H 0.9685 0.9312 0.7074 0.037 Uiso 1 1 calc R . .
H10B H 1.0085 0.8649 0.7605 0.037 Uiso 1 1 calc R . .
C11 C 0.9319(2) 0.8066(2) 0.60448(17) 0.0312(6) Uani 1 1 d . . .
H11A H 0.8822 0.7720 0.5899 0.037 Uiso 1 1 calc R . .
H11B H 0.9213 0.8662 0.5897 0.037 Uiso 1 1 calc R . .
C12 C 0.9706(2) 0.7179(2) 0.70727(16) 0.0260(6) Uani 1 1 d . . .
N1 N 0.7510(3) 0.9723(2) 0.8823(2) 0.0486(9) Uani 1 1 d . . .
H1 H 0.6979 0.9757 0.8966 0.058 Uiso 1 1 calc R . .
N2 N 0.8485(2) 0.6668(2) 0.91970(17) 0.0342(6) Uani 1 1 d . . .
H2A H 0.8580 0.6342 0.9580 0.041 Uiso 1 1 calc R . .
H2B H 0.8933 0.6572 0.8903 0.041 Uiso 1 1 calc R . .
N3 N 0.6715(2) 0.70693(19) 0.93860(16) 0.0328(6) Uani 1 1 d . . .
H3C H 0.6134 0.6989 0.9350 0.039 Uiso 1 1 calc R . .
H3D H 0.6871 0.6939 0.9826 0.039 Uiso 1 1 calc R . .
N4 N 0.83760(18) 0.84023(18) 0.78237(15) 0.0285(5) Uani 1 1 d . . .
H4 H 0.8655 0.8837 0.8000 0.034 Uiso 1 1 calc R . .
N5 N 1.08175(18) 0.88067(18) 0.67535(16) 0.0297(5) Uani 1 1 d . . .
H5C H 1.1227 0.8972 0.7063 0.036 Uiso 1 1 calc R . .
H5D H 1.0782 0.9226 0.6427 0.036 Uiso 1 1 calc R . .
N6 N 1.00974(18) 0.7741(2) 0.56847(15) 0.0324(6) Uani 1 1 d . . .
H6C H 1.0204 0.8091 0.5317 0.039 Uiso 1 1 calc R . .
H6D H 0.9979 0.7206 0.5517 0.039 Uiso 1 1 calc R . .
N7 N 0.9200(2) 0.6628(2) 0.74011(18) 0.0362(6) Uani 1 1 d . . .
H7A H 0.9403 0.6133 0.7536 0.043 Uiso 1 1 calc R . .
H7B H 0.8664 0.6761 0.7482 0.043 Uiso 1 1 calc R . .
O4M O 0.1015(6) 0.5968(5) 0.9191(5) 0.109(3) Uani 0.75 1 d PDU . .
Ni1 Ni 0.73325(2) 0.62233(2) 0.871834(19) 0.02538(11) Uani 1 1 d . . .
O1 O 0.8489(2) 1.02011(19) 0.80460(18) 0.0499(8) Uani 1 1 d . . .
O2 O 0.75522(15) 0.72384(14) 0.80318(11) 0.0276(4) Uani 1 1 d . . .
O3 O 1.04761(15) 0.69788(16) 0.69604(13) 0.0316(5) Uani 1 1 d . . .
O5M O 0.1569(6) 0.7303(5) 0.9061(5) 0.111(3) Uani 0.75 1 d PDU . .
O6M O 0.0314(6) 0.7055(8) 0.8765(7) 0.146(4) Uani 0.75 1 d PDU . .
O7M O 0.5147(5) 0.5678(4) -0.0342(3) 0.0514(15) Uani 0.50 1 d PDU A -1
O2S O 0.0384(4) 0.8882(4) 0.8965(3) 0.0985(17) Uani 1 1 d . . .
O3S O 0.5971(6) 0.0049(7) 0.9553(6) 0.177(5) Uani 1 1 d . . .
O1M O 0.4867(4) 0.7141(4) 0.9016(4) 0.121(2) Uani 1 1 d DU . .
O3M O 0.3769(3) 0.7784(4) 0.9361(3) 0.0853(14) Uani 1 1 d DU . .
N1MA N 0.4500(4) 0.7834(4) 0.9104(4) 0.0464(19) Uani 0.612(14) 1 d PDU B 1
O2MA O 0.4823(7) 0.8433(7) 0.8789(7) 0.126(4) Uani 0.612(14) 1 d PDU B 1
N1MB N 0.4536(9) 0.7818(10) 0.9221(12) 0.115(10) Uani 0.388(14) 1 d PDU B 2
O2MB O 0.4889(8) 0.8478(7) 0.9448(8) 0.086(5) Uani 0.388(14) 1 d PDU B 2
N2M N 0.0987(5) 0.6770(6) 0.9031(5) 0.088(2) Uani 0.75 1 d PDU . .
O8M O 0.4862(15) 0.5036(17) 0.0606(5) 0.062(5) Uani 0.25 1 d PDU A -1
O4S O 0.0000 0.5000 0.8259(7) 0.128(3) Uani 1 2 d SU . .
O1S O 0.0000 0.0000 0.0000 0.082(3) Uani 1 4 d S . .
N3M N 0.5000 0.5000 0.0000 0.0369(12) Uani 1 4 d SDU . .

loop_
_atom_site_aniso_label
_atom_site_aniso_U_11
_atom_site_aniso_U_22
_atom_site_aniso_U_33
_atom_site_aniso_U_23
_atom_site_aniso_U_13
_atom_site_aniso_U_12
C1 0.081(4) 0.055(3) 0.105(5) 0.027(3) 0.033(4) 0.022(3)
C2 0.066(3) 0.0270(17) 0.062(3) -0.0013(17) 0.019(2) -0.0004(17)
C3 0.054(2) 0.0337(17) 0.0335(17) -0.0076(14) 0.0061(16) -0.0124(15)
C4 0.0358(16) 0.0287(15) 0.0231(13) -0.0053(11) 0.0039(12) -0.0050(11)
C5 0.0428(18) 0.0347(17) 0.0319(16) -0.0005(13) -0.0052(14) -0.0067(15)
C6 0.0416(18) 0.0314(16) 0.0365(17) -0.0063(13) 0.0145(14) -0.0027(13)
C7 0.0277(14) 0.0265(14) 0.0263(14) -0.0011(11) 0.0048(11) 0.0019(11)
C8 0.0271(14) 0.0322(14) 0.0269(14) 0.0043(11) 0.0020(11) 0.0011(11)
C9 0.0240(13) 0.0313(14) 0.0246(14) 0.0019(11) 0.0026(10) 0.0022(11)
C10 0.0299(15) 0.0288(14) 0.0343(16) -0.0030(12) 0.0061(12) -0.0005(12)
C11 0.0258(14) 0.0412(17) 0.0265(14) 0.0021(13) -0.0002(11) 0.0027(12)
C12 0.0255(13) 0.0306(14) 0.0219(13) 0.0024(11) 0.0014(10) -0.0001(11)
N1 0.061(2) 0.0313(14) 0.053(2) -0.0051(14) 0.0251(18) 0.0006(13)
N2 0.0325(14) 0.0347(14) 0.0353(14) 0.0025(12) -0.0051(11) -0.0020(11)
N3 0.0373(14) 0.0301(13) 0.0311(14) -0.0052(11) 0.0086(11) -0.0033(11)
N4 0.0289(12) 0.0280(12) 0.0286(12) -0.0016(10) 0.0052(10) -0.0010(10)
N5 0.0265(13) 0.0290(13) 0.0336(14) 0.0025(10) 0.0013(10) -0.0033(10)
N6 0.0279(13) 0.0467(16) 0.0226(12) 0.0007(11) 0.0013(10) -0.0009(11)
N7 0.0315(14) 0.0314(13) 0.0458(17) 0.0101(12) 0.0101(12) 0.0010(11)
O4M 0.133(6) 0.100(5) 0.094(5) -0.029(4) 0.002(5) 0.017(4)
Ni1 0.0278(2) 0.02385(19) 0.02448(17) -0.00109(14) 0.00409(14) -0.00105(14)
O1 0.0613(19) 0.0353(14) 0.0530(18) 0.0028(13) 0.0176(15) -0.0085(13)
O2 0.0324(11) 0.0254(10) 0.0251(10) -0.0005(8) 0.0033(8) -0.0031(8)
O3 0.0257(10) 0.0327(11) 0.0363(12) 0.0111(10) 0.0034(9) 0.0025(9)
O5M 0.112(5) 0.078(4) 0.142(7) -0.018(4) 0.007(5) -0.003(4)
O6M 0.114(6) 0.156(7) 0.166(8) 0.006(7) 0.016(6) -0.009(6)
O7M 0.072(4) 0.045(3) 0.037(3) -0.001(2) 0.006(3) -0.006(3)
O2S 0.109(4) 0.094(4) 0.092(4) -0.002(3) 0.014(3) -0.025(3)
O3S 0.137(7) 0.158(7) 0.237(12) 0.069(7) 0.112(8) 0.053(6)
O1M 0.082(3) 0.137(4) 0.145(4) -0.080(3) -0.022(3) 0.012(3)
O3M 0.083(3) 0.105(3) 0.067(2) 0.011(2) 0.016(2) 0.017(2)
N1MA 0.042(3) 0.052(3) 0.045(3) 0.001(2) -0.025(2) -0.002(2)
O2MA 0.103(5) 0.146(6) 0.129(7) 0.021(5) 0.024(5) -0.008(4)
N1MB 0.113(11) 0.115(11) 0.116(11) 0.000(5) -0.005(5) -0.007(5)
O2MB 0.090(6) 0.081(6) 0.088(6) -0.008(4) -0.018(4) -0.014(4)
N2M 0.077(5) 0.096(5) 0.093(5) 0.000(4) 0.009(4) 0.019(4)
O8M 0.064(11) 0.065(6) 0.056(6) -0.017(7) 0.001(6) -0.006(8)
O4S 0.081(5) 0.142(7) 0.161(8) 0.000 0.000 -0.007(5)
O1S 0.089(4) 0.089(4) 0.069(5) 0.000 0.000 0.000
N3M 0.0376(18) 0.0376(18) 0.036(3) 0.000 0.000 0.000

loop_
_atom_type_symbol
_atom_type_description
_atom_type_scat_dispersion_real
_atom_type_scat_dispersion_imag
_atom_type_scat_source
C C 0.0033 0.0016 'International Tables Vol C Tables 4.2.6.8 and 6.1.1.4'
H H 0.0000 0.0000 'International Tables Vol C Tables 4.2.6.8 and 6.1.1.4'
N N 0.0061 0.0033 'International Tables Vol C Tables 4.2.6.8 and 6.1.1.4'
O O 0.0106 0.0060 'International Tables Vol C Tables 4.2.6.8 and 6.1.1.4'
Ni Ni 0.3393 1.1124 'International Tables Vol C Tables 4.2.6.8 and 6.1.1.4'

loop_
_geom_angle_atom_site_label_1
_geom_angle_atom_site_label_2
_geom_angle_atom_site_label_3
_geom_angle
_geom_angle_site_symmetry_1
_geom_angle_site_symmetry_3
C2 C1 H1A 109.5 . .
C2 C1 H1B 109.5 . .
H1A C1 H1B 109.5 . .
C2 C1 H1C 109.5 . .
H1A C1 H1C 109.5 . .
H1B C1 H1C 109.5 . .
O1 C2 N1 123.0(5) . .
O1 C2 C1 120.1(5) . .
N1 C2 C1 116.9(5) . .
N1 C3 C4 113.5(3) . .
N1 C3 H3A 108.9 . .
C4 C3 H3A 108.9 . .
N1 C3 H3B 108.9 . .
C4 C3 H3B 108.9 . .
H3A C3 H3B 107.7 . .
C7 C4 C5 107.8(3) . .
C7 C4 C6 109.1(3) . .
C5 C4 C6 111.5(3) . .
C7 C4 C3 113.4(3) . .
C5 C4 C3 106.6(3) . .
C6 C4 C3 108.5(3) . .
N2 C5 C4 113.5(3) . .
N2 C5 H5A 108.9 . .
C4 C5 H5A 108.9 . .
N2 C5 H5B 108.9 . .
C4 C5 H5B 108.9 . .
H5A C5 H5B 107.7 . .
N3 C6 C4 113.9(3) . .
N3 C6 H6A 108.8 . .
C4 C6 H6A 108.8 . .
N3 C6 H6B 108.8 . .
C4 C6 H6B 108.8 . .
H6A C6 H6B 107.7 . .
O2 C7 N4 121.7(3) . .
O2 C7 C4 118.8(3) . .
N4 C7 C4 119.5(3) . .
N4 C8 C9 113.6(3) . .
N4 C8 H8A 108.9 . .
C9 C8 H8A 108.9 . .
N4 C8 H8B 108.9 . .
C9 C8 H8B 108.9 . .
H8A C8 H8B 107.7 . .
C12 C9 C10 108.8(3) . .
C12 C9 C8 114.6(3) . .
C10 C9 C8 108.7(3) . .
C12 C9 C11 109.1(3) . .
C10 C9 C11 111.1(3) . .
C8 C9 C11 104.5(3) . .
N5 C10 C9 114.6(3) . .
N5 C10 H10A 108.6 . .
C9 C10 H10A 108.6 . .
N5 C10 H10B 108.6 . .
C9 C10 H10B 108.6 . .
H10A C10 H10B 107.6 . .
N6 C11 C9 115.0(3) . .
N6 C11 H11A 108.5 . .
C9 C11 H11A 108.5 . .
N6 C11 H11B 108.5 . .
C9 C11 H11B 108.5 . .
H11A C11 H11B 107.5 . .
O3 C12 N7 119.2(3) . .
O3 C12 C9 119.9(3) . .
N7 C12 C9 120.8(3) . .
C2 N1 C3 123.5(4) . .
C2 N1 H1 118.2 . .
C3 N1 H1 118.2 . .
C5 N2 Ni1 116.4(2) . .
C5 N2 H2A 108.2 . .
Ni1 N2 H2A 108.2 . .
C5 N2 H2B 108.2 . .
Ni1 N2 H2B 108.2 . .
H2A N2 H2B 107.4 . .
C6 N3 Ni1 113.8(2) . .
C6 N3 H3C 108.8 . .
Ni1 N3 H3C 108.8 . .
C6 N3 H3D 108.8 . .
Ni1 N3 H3D 108.8 . .
H3C N3 H3D 107.7 . .
C7 N4 C8 123.4(3) . .
C7 N4 H4 118.3 . .
C8 N4 H4 118.3 . .
C10 N5 Ni1 115.2(2) . 7_566
C10 N5 H5C 108.5 . .
Ni1 N5 H5C 108.5 7_566 .
C10 N5 H5D 108.5 . .
Ni1 N5 H5D 108.5 7_566 .
H5C N5 H5D 107.5 . .
C11 N6 Ni1 115.8(2) . 7_566
C11 N6 H6C 108.3 . .
Ni1 N6 H6C 108.3 7_566 .
C11 N6 H6D 108.3 . .
Ni1 N6 H6D 108.3 7_566 .
H6C N6 H6D 107.4 . .
C12 N7 H7A 120.0 . .
C12 N7 H7B 120.0 . .
H7A N7 H7B 120.0 . .
O3 Ni1 N3 174.78(11) 8_646 .
O3 Ni1 N5 89.32(11) 8_646 8_646
N3 Ni1 N5 94.24(12) . 8_646
O3 Ni1 O2 86.03(9) 8_646 .
N3 Ni1 O2 89.87(11) . .
N5 Ni1 O2 94.87(11) 8_646 .
O3 Ni1 N6 85.05(11) 8_646 8_646
N3 Ni1 N6 98.93(12) . 8_646
N5 Ni1 N6 86.88(12) 8_646 8_646
O2 Ni1 N6 170.89(11) . 8_646
O3 Ni1 N2 91.51(12) 8_646 .
N3 Ni1 N2 84.85(13) . .
N5 Ni1 N2 178.66(12) 8_646 .
O2 Ni1 N2 84.14(11) . .
N6 Ni1 N2 94.24(12) 8_646 .
C7 O2 Ni1 119.8(2) . .
C12 O3 Ni1 121.3(2) . 7_566
O2MA N1MA O1M 113.9(8) . .
O2MA N1MA O3M 128.6(8) . .
O1M N1MA O3M 115.1(7) . .
O3M N1MB O1M 116.1(12) . .
O3M N1MB O2MB 112.8(12) . .
O1M N1MB O2MB 129.2(14) . .
O5M N2M O6M 113.4(9) . .
O5M N2M O4M 128.2(9) . .
O6M N2M O4M 118.2(9) . .
O8M N3M O8M 165.1(16) . 4_655
O8M N3M O8M 165.1(16) 4_655 2_665
O8M N3M O8M 165.1(16) . 3_565
O8M N3M O8M 165.1(16) 2_665 3_565
O8M N3M O7M 121.5(13) . 2_665
O8M N3M O7M 47.7(11) 4_655 2_665
O8M N3M O7M 120.7(12) 2_665 2_665
O8M N3M O7M 68.9(12) 3_565 2_665
O8M N3M O7M 68.9(12) . 3_565
O8M N3M O7M 121.5(13) 4_655 3_565
O8M N3M O7M 47.7(11) 2_665 3_565
O8M N3M O7M 120.7(13) 3_565 3_565
O7M N3M O7M 106.0(3) 2_665 3_565
O8M N3M O7M 47.7(11) . 4_655
O8M N3M O7M 120.7(13) 4_655 4_655
O8M N3M O7M 68.9(12) 2_665 4_655
O8M N3M O7M 121.5(13) 3_565 4_655
O7M N3M O7M 106.0(3) 2_665 4_655
O7M N3M O7M 116.7(6) 3_565 4_655
O8M N3M O7M 120.7(12) . .
O8M N3M O7M 68.9(12) 4_655 .
O8M N3M O7M 121.5(13) 2_665 .
O8M N3M O7M 47.7(11) 3_565 .
O7M N3M O7M 116.7(6) 2_665 .
O7M N3M O7M 106.0(3) 3_565 .
O7M N3M O7M 106.0(3) 4_655 .

loop_
_geom_bond_atom_site_label_1
_geom_bond_atom_site_label_2
_geom_bond_distance
_geom_bond_site_symmetry_2
C1 C2 1.508(8) .
C1 H1A 0.9700 .
C1 H1B 0.9700 .
C1 H1C 0.9700 .
C2 O1 1.247(6) .
C2 N1 1.328(6) .
C3 N1 1.463(6) .
C3 C4 1.547(5) .
C3 H3A 0.9800 .
C3 H3B 0.9800 .
C4 C7 1.531(5) .
C4 C5 1.547(5) .
C4 C6 1.547(5) .
C5 N2 1.475(5) .
C5 H5A 0.9800 .
C5 H5B 0.9800 .
C6 N3 1.475(5) .
C6 H6A 0.9800 .
C6 H6B 0.9800 .
C7 O2 1.252(4) .
C7 N4 1.320(4) .
C8 N4 1.461(4) .
C8 C9 1.535(4) .
C8 H8A 0.9800 .
C8 H8B 0.9800 .
C9 C12 1.509(4) .
C9 C10 1.535(5) .
C9 C11 1.553(5) .
C10 N5 1.481(4) .
C10 H10A 0.9800 .
C10 H10B 0.9800 .
C11 N6 1.482(4) .
C11 H11A 0.9800 .
C11 H11B 0.9800 .
C12 O3 1.253(4) .
C12 N7 1.323(4) .
N1 H1 0.8700 .
N2 Ni1 2.128(3) .
N2 H2A 0.9100 .
N2 H2B 0.9100 .
N3 Ni1 2.077(3) .
N3 H3C 0.9100 .
N3 H3D 0.9100 .
N4 H4 0.8700 .
N5 Ni1 2.085(3) 7_566
N5 H5C 0.9100 .
N5 H5D 0.9100 .
N6 Ni1 2.097(3) 7_566
N6 H6C 0.9100 .
N6 H6D 0.9100 .
N7 H7A 0.8700 .
N7 H7B 0.8700 .
O4M N2M 1.280(10) .
Ni1 O3 2.053(2) 8_646
Ni1 N5 2.085(3) 8_646
Ni1 O2 2.089(2) .
Ni1 N6 2.097(3) 8_646
O3 Ni1 2.053(2) 7_566
O5M N2M 1.226(10) .
O6M N2M 1.244(10) .
O7M N3M 1.263(6) .
O1M N1MA 1.227(8) .
O1M N1MB 1.235(13) .
O3M N1MB 1.219(14) .
O3M N1MA 1.239(8) .
N1MA O2MA 1.219(10) .
N1MB O2MB 1.239(13) .
O8M N3M 1.197(10) .
N3M O8M 1.197(10) 4_655
N3M O8M 1.197(10) 2_665
N3M O8M 1.197(10) 3_565
N3M O7M 1.263(6) 2_665
N3M O7M 1.263(6) 3_565
N3M O7M 1.263(6) 4_655
